data_1559335
loop_
_publ_author_name
'Gruszka, Weronika'
'Lykkeberg, Anna'
'Nichol, Gary S.'
'Shaver, Michael P.'
'Buchard, Antoine'
'Garden, Jennifer A.'

_publ_section_title
;
 Combining alkali metals and zinc to harness heterometallic cooperativity
 in cyclic ester ring-opening polymerisation
;
_journal_name_full 'Chemical Science'
_journal_paper_doi 10.1039/D0SC04705H
_journal_year 2020
_chemical_absolute_configuration ad
_chemical_formula_moiety 'C51 H61 N2 Na O5, 2(C4 H8 O)'
_chemical_formula_sum 'C59 H77 N2 Na O7'
_chemical_formula_weight 949.21
_space_group_crystal_system tetragonal
_space_group_IT_number 78
_space_group_name_Hall 'P 4cw'
_space_group_name_H-M_alt 'P 43'
_atom_sites_solution_hydrogens geom
_atom_sites_solution_primary direct
_audit_creation_date 2020-05-04
_audit_creation_method
;
Olex2 1.3-beta
(compiled 2020.04.02 svn.r1fbe7b6f for OlexSys, GUI svn.r6076)
;
_audit_update_record
;
2020-05-07 deposited with the CCDC.	2020-10-05 downloaded from the CCDC.
;
_cell_angle_alpha 90
_cell_angle_beta 90
_cell_angle_gamma 90
_cell_formula_units_Z 4
_cell_length_a 9.8142(4)
_cell_length_b 9.8142(4)
_cell_length_c 54.0271(12)
_cell_measurement_reflns_used 15205
_cell_measurement_temperature 120.0
_cell_measurement_theta_max 74.8770
_cell_measurement_theta_min 4.4630
_cell_volume 5203.8(3)
_computing_cell_refinement 'CrysAlisPro 1.171.40.61a (Rigaku OD, 2019)'
_computing_data_collection 'CrysAlisPro 1.171.40.61a (Rigaku OD, 2019)'
_computing_data_reduction 'CrysAlisPro 1.171.40.61a (Rigaku OD, 2019)'
_computing_molecular_graphics 'Olex2 1.3-beta (Dolomanov et al., 2009)'
_computing_publication_material 'Olex2 1.3-beta (Dolomanov et al., 2009)'
_computing_structure_refinement 'SHELXL 2018/3 (Sheldrick, 2015)'
_computing_structure_solution 'SHELXS  (Sheldrick, 2008)'
_diffrn_ambient_environment N~2~
_diffrn_ambient_temperature 120.0
_diffrn_detector 'CCD plate'
_diffrn_detector_area_resol_mean 5.1574
_diffrn_detector_type Atlas
_diffrn_measured_fraction_theta_full 1.000
_diffrn_measured_fraction_theta_max 0.8095
_diffrn_measurement_details
;
List of Runs (angles in degrees, time in seconds):

  # Type    Start    End  Width  t~exp~   \w     \q     \k     \f   Frames
#--------------------------------------------------------------------------
  1  \w    -75.00  34.00   1.00   25.00    --  -41.67  83.00-128.00  109
  2  \w    -12.00  75.00   1.00   25.00    --   41.67 -83.00 111.00   87
  3  \w     34.00 144.00   1.00   30.00    --  111.00 -83.00 111.00  110
  4  \w    100.00 178.00   1.00   30.00    --  111.00  83.00-128.00   78
  5  \w    -68.00  28.00   1.00   25.00    --  -41.67  57.00 120.00   96
  6  \w   -112.00 -15.00   1.00   25.00    --  -41.67 -57.00 -30.00   97
  7  \w   -126.00 -37.00   1.00   25.00    --  -41.67 178.00  90.00   89
  8  \w     10.00  42.00   1.00   25.00    --   41.67  78.00 -72.37   32
  9  \w    103.00 178.00   1.00   30.00    --  111.00  77.00 -90.00   75
 10  \w     40.00 135.00   1.00   30.00    --  111.00 -45.00  90.00   95
 11  \w     97.00 178.00   1.00   30.00    --  111.00 125.00  60.00   81
 12  \w     87.00 178.00   1.00   30.00    --  111.00  30.00  60.00   91
 13  \w    103.00 178.00   1.00   30.00    --  111.00  77.00   0.00   75
 14  \w     39.00 112.00   1.00   30.00    --  111.00-125.00 -30.00   73
 15  \w     39.00 112.00   1.00   30.00    --  111.00-125.00 120.00   73
 16  \w     97.00 178.00   1.00   30.00    --  111.00 125.00  90.00   81
 17  \w     39.00 112.00   1.00   30.00    --  111.00-125.00-120.00   73
 18  \w     39.00 112.00   1.00   30.00    --  111.00-125.00-180.00   73
 19  \w     39.00 112.00   1.00   30.00    --  111.00-125.00  90.00   73
 20  \w     39.00 112.00   1.00   30.00    --  111.00-125.00 -60.00   73
 21  \w     39.00 112.00   1.00   30.00    --  111.00-125.00   0.00   73
 22  \w     87.00 178.00   1.00   30.00    --  111.00  45.00-180.00   91
 23  \w     97.00 178.00   1.00   30.00    --  111.00 125.00-180.00   81
 24  \w     97.00 178.00   1.00   30.00    --  111.00 125.00 120.00   81
 25  \w   -112.00 -15.00   1.00   25.00    --  -41.67 -57.00-120.00   97
 26  \w   -112.00 -15.00   1.00   25.00    --  -41.67 -57.00 150.00   97
 27  \w   -112.00 -15.00   1.00   25.00    --  -41.67 -57.00  60.00   97
 28  \w   -128.00 -39.00   1.00   25.00    --  -41.67-178.00-120.00   89
 29  \w     10.00  42.00   1.00   25.00    --   41.67  80.00 106.94   32
 30  \w     83.00 167.00   1.00   30.00    --  111.00  61.00 120.00   84
 31  \w     83.00 178.00   1.00   30.00    --  111.00  61.00 -30.00   95
;
_diffrn_measurement_device 'four-circle diffractometer'
_diffrn_measurement_device_type 'Rigaku Oxford Diffraction SuperNova'
_diffrn_measurement_method '\w scans'
_diffrn_orient_matrix_type 'CrysAlisPro convention (1999,Acta A55,543-557)'
_diffrn_orient_matrix_UB_11 -0.1287592000
_diffrn_orient_matrix_UB_12 0.0595515000
_diffrn_orient_matrix_UB_13 0.0121855000
_diffrn_orient_matrix_UB_21 0.0080028000
_diffrn_orient_matrix_UB_22 0.1245964000
_diffrn_orient_matrix_UB_23 -0.0173030000
_diffrn_orient_matrix_UB_31 -0.0894283000
_diffrn_orient_matrix_UB_32 -0.0745097000
_diffrn_orient_matrix_UB_33 -0.0191104000
_diffrn_radiation_monochromator mirror
_diffrn_radiation_probe x-ray
_diffrn_radiation_type 'Cu K\a'
_diffrn_radiation_wavelength 1.54184
_diffrn_reflns_av_R_equivalents 0.0622
_diffrn_reflns_av_unetI/netI 0.0721
_diffrn_reflns_Laue_measured_fraction_full 1.000
_diffrn_reflns_Laue_measured_fraction_max 1.000
_diffrn_reflns_limit_h_max 11
_diffrn_reflns_limit_h_min -11
_diffrn_reflns_limit_k_max 11
_diffrn_reflns_limit_k_min -11
_diffrn_reflns_limit_l_max 64
_diffrn_reflns_limit_l_min -64
_diffrn_reflns_number 10795
_diffrn_reflns_point_group_measured_fraction_full 0.999
_diffrn_reflns_point_group_measured_fraction_max 0.999
_diffrn_reflns_theta_full 67.684
_diffrn_reflns_theta_max 68.239
_diffrn_reflns_theta_min 4.505
_diffrn_source 'micro-focus sealed X-ray tube'
_diffrn_source_type 'SuperNova (Cu) X-ray Source'
_exptl_absorpt_coefficient_mu 0.689
_exptl_absorpt_correction_T_max 1.00000
_exptl_absorpt_correction_T_min 0.36699
_exptl_absorpt_correction_type multi-scan
_exptl_absorpt_process_details
;
CrysAlisPro 1.171.40.61a (Rigaku Oxford Diffraction, 2019)
Empirical absorption correction using spherical harmonics,
 implemented in SCALE3 ABSPACK scaling algorithm.
;
_exptl_crystal_colour colourless
_exptl_crystal_colour_primary colourless
_exptl_crystal_density_diffrn 1.212
_exptl_crystal_description plate
_exptl_crystal_F_000 2048
_exptl_crystal_recrystallization_method
'The material was recrystallised from a mixture of THF and toluene  by slow cooling'
_exptl_crystal_size_max 0.122
_exptl_crystal_size_mid 0.062
_exptl_crystal_size_min 0.039
_refine_diff_density_max 0.259
_refine_diff_density_min -0.265
_refine_diff_density_rms 0.056
_refine_ls_abs_structure_details
;
 Classical Flack method preferred over Parsons because s.u. lower.
;
_refine_ls_abs_structure_Flack -0.06(19)
_refine_ls_extinction_method none
_refine_ls_goodness_of_fit_ref 0.972
_refine_ls_hydrogen_treatment constr
_refine_ls_matrix_type full
_refine_ls_number_parameters 626
_refine_ls_number_reflns 10795
_refine_ls_number_restraints 71
_refine_ls_restrained_S_all 0.975
_refine_ls_R_factor_all 0.0928
_refine_ls_R_factor_gt 0.0690
_refine_ls_shift/su_max 0.000
_refine_ls_shift/su_mean 0.000
_refine_ls_structure_factor_coef Fsqd
_refine_ls_weighting_details 'w=1/[\s^2^(Fo^2^)+(0.1117P)^2^] where P=(Fo^2^+2Fc^2^)/3'
_refine_ls_weighting_scheme calc
_refine_ls_wR_factor_gt 0.1656
_refine_ls_wR_factor_ref 0.1760
_reflns_Friedel_coverage 0.975
_reflns_Friedel_fraction_full 0.997
_reflns_Friedel_fraction_max 0.997
_reflns_number_gt 7788
_reflns_number_total 10795
_reflns_threshold_expression 'I > 2\s(I)'
_twin_special_details
;
Component 2 rotated by -179.4464\% 
 around [1.00 -0.00 -0.00] (reciprocal) or [1.00 -0.00 -0.00] (direct)
;
_cod_data_source_file d0sc04705h2.cif
_cod_data_source_block 1
_cod_original_cell_volume 5203.8(4)
_cod_database_code 1559335
_shelx_shelxl_version_number 2018/3
_chemical_oxdiff_formula 'C61 H79 N2 Na1 O5'
_chemical_oxdiff_usercomment '@ 120 K '
_shelx_space_group_comment
;
The symmetry employed for this shelxl refinement is uniquely defined
by the following loop, which should always be used as a source of
symmetry information in preference to the above space-group names.
They are only intended as comments.
;
_olex2_refinement_description
;
1. Twinned data refinement
 Scales: 0.500(3)
 0.500(3)
2. Fixed Uiso
 At 1.2 times of:
  All C(H) groups, All C(H,H) groups, All O(H) groups
 At 1.5 times of:
  All C(H,H,H) groups
3. Uiso/Uaniso restraints and constraints
O7 \\sim C56 \\sim C57 \\sim C58 \\sim C59: within 2A with sigma of 0.04 and
sigma for terminal atoms of 0.08 within 2A
4. Rigid body (RIGU) restrains
 O7, C56, C57, C58, C59
 with sigma for 1-2 distances of 0.004 and sigma for 1-3 distances of 0.004
5. Same fragment restrains
{O6, C52, C53, C54, C55} sigma for 1-2: 0.02, 1-3: 0.04
as in
{O7, C56, C57, C58, C59}
6.a Ternary CH refined with riding coordinates:
 C2(H2), C27(H27)
6.b Secondary CH2 refined with riding coordinates:
 C3(H3A,H3B), C4(H4A,H4B), C5(H5A,H5B), C18(H18A,H18B), C28(H28A,H28B),
 C29(H29A,H29B), C30(H30A,H30B), C43(H43A,H43B), C44(H44A,H44B), C45(H45A,H45B),
  C46(H46A,H46B), C47(H47A,H47B), C48(H48A,H48B), C49(H49A,H49B), C50(H50A,
 H50B), C51(H51A,H51B), C52(H52A,H52B), C53(H53A,H53B), C54(H54A,H54B),
 C55(H55A,H55B), C56(H56A,H56B), C57(H57A,H57B), C58(H58A,H58B), C59(H59A,H59B)
6.c Aromatic/amide H refined with riding coordinates:
 C7(H7), C8(H8), C9(H9), C10(H10), C11(H11), C13(H13), C14(H14), C15(H15),
 C16(H16), C17(H17), C21(H21), C23(H23), C32(H32), C33(H33), C34(H34), C35(H35),
  C36(H36), C38(H38), C39(H39), C40(H40), C41(H41), C42(H42)
6.d Idealised Me refined as rotating group:
 C25(H25A,H25B,H25C)
6.e Idealised tetrahedral OH refined as rotating group:
 O1(H1), O3(H3)
;
_olex2_date_sample_data_collection 2019-12-02
_olex2_date_sample_submission 2019-11-20
_olex2_diffrn_ambient_temperature_device 'Oxford Cryosystems Cryostream 700+'
_olex2_exptl_crystal_mounting_method 'The crystal was mounted on a MITIGEN holder in Paratone oil.'
_olex2_submission_original_sample_id WG-03-37
_olex2_submission_special_instructions 'No special instructions were received'
_oxdiff_exptl_absorpt_empirical_details
;
Empirical correction (ABSPACK) includes:
- Absorption correction using spherical harmonics
- Frame scaling
;
_oxdiff_exptl_absorpt_empirical_full_max 1.705
_oxdiff_exptl_absorpt_empirical_full_min 0.559
_oxdiff_twin_integration_method simultaneous
_oxdiff_twin_items 2

loop_
_space_group_symop_operation_xyz
'x, y, z'
'-x, -y, z+1/2'
'-y, x, z+3/4'
'y, -x, z+1/4'

loop_
_atom_site_label
_atom_site_type_symbol
_atom_site_fract_x
_atom_site_fract_y
_atom_site_fract_z
_atom_site_U_iso_or_equiv
_atom_site_adp_type
_atom_site_occupancy
_atom_site_site_symmetry_order
_atom_site_calc_flag
_atom_site_refinement_flags_posn
_atom_site_refinement_flags_adp
_atom_site_refinement_flags_occupancy
_atom_site_disorder_assembly
_atom_site_disorder_group
Na1 Na 0.6512(3) 0.0735(3) 0.54384(6) 0.0297(6) Uani 1 1 d . . . . .
O1 O 0.5792(6) 0.0986(6) 0.50441(9) 0.0293(12) Uani 1 1 d . . . . .
H1 H 0.526308 0.158444 0.509989 0.035 Uiso 1 1 calc R U . . .
O2 O 0.4812(5) 0.2427(5) 0.54231(10) 0.0273(11) Uani 1 1 d . . . . .
O3 O 0.6165(5) 0.1407(6) 0.58323(9) 0.0315(12) Uani 1 1 d . . . . .
H3 H 0.546054 0.175684 0.577122 0.038 Uiso 1 1 calc R U . . .
O4 O 0.5752(9) -0.1459(7) 0.54395(13) 0.0563(18) Uani 1 1 d . . . . .
O5 O 0.8774(6) 0.1152(7) 0.54338(12) 0.0465(16) Uani 1 1 d . . . . .
N1 N 0.4147(7) 0.2868(6) 0.48450(11) 0.0237(13) Uani 1 1 d . . . . .
N2 N 0.4325(7) 0.3138(6) 0.60071(11) 0.0253(13) Uani 1 1 d . . . . .
C1 C 0.5971(7) 0.1184(7) 0.47865(12) 0.0214(15) Uani 1 1 d . . . . .
C2 C 0.4609(8) 0.1736(8) 0.46804(12) 0.0247(16) Uani 1 1 d . . . . .
H2 H 0.391659 0.099001 0.468698 0.030 Uiso 1 1 calc R U . . .
C3 C 0.4637(8) 0.2315(9) 0.44169(14) 0.0303(18) Uani 1 1 d . . . . .
H3A H 0.379725 0.207005 0.432565 0.036 Uiso 1 1 calc R U . . .
H3B H 0.543650 0.197280 0.432422 0.036 Uiso 1 1 calc R U . . .
C4 C 0.4730(9) 0.3873(9) 0.44558(14) 0.0318(18) Uani 1 1 d . . . . .
H4A H 0.435493 0.437717 0.431253 0.038 Uiso 1 1 calc R U . . .
H4B H 0.568134 0.416685 0.448530 0.038 Uiso 1 1 calc R U . . .
C5 C 0.3839(9) 0.4066(9) 0.46893(14) 0.0324(19) Uani 1 1 d . . . . .
H5A H 0.407983 0.492081 0.477624 0.039 Uiso 1 1 calc R U . . .
H5B H 0.286022 0.409195 0.464530 0.039 Uiso 1 1 calc R U . . .
C6 C 0.6369(8) -0.0205(7) 0.46869(13) 0.0259(16) Uani 1 1 d . . . . .
C7 C 0.5577(9) -0.0905(10) 0.45087(15) 0.038(2) Uani 1 1 d . . . . .
H7 H 0.479467 -0.048370 0.443897 0.046 Uiso 1 1 calc R U . . .
C8 C 0.5954(10) -0.2233(9) 0.44350(16) 0.038(2) Uani 1 1 d . . . . .
H8 H 0.541985 -0.270312 0.431581 0.046 Uiso 1 1 calc R U . . .
C9 C 0.7086(10) -0.2851(8) 0.45340(15) 0.0365(19) Uani 1 1 d . . . . .
H9 H 0.732709 -0.374808 0.448468 0.044 Uiso 1 1 calc R U . . .
C10 C 0.7884(9) -0.2154(8) 0.47076(16) 0.0350(19) Uani 1 1 d . . . . .
H10 H 0.867289 -0.257750 0.477450 0.042 Uiso 1 1 calc R U . . .
C11 C 0.7527(9) -0.0842(8) 0.47830(15) 0.0305(17) Uani 1 1 d . . . . .
H11 H 0.807596 -0.037813 0.490070 0.037 Uiso 1 1 calc R U . . .
C12 C 0.7158(8) 0.2200(7) 0.47412(13) 0.0244(16) Uani 1 1 d . . . . .
C13 C 0.7398(9) 0.3282(8) 0.49105(15) 0.0330(18) Uani 1 1 d . . . . .
H13 H 0.684292 0.337746 0.505344 0.040 Uiso 1 1 calc R U . . .
C14 C 0.8432(10) 0.4184(9) 0.48670(16) 0.0385(19) Uani 1 1 d . . . . .
H14 H 0.857527 0.490728 0.498084 0.046 Uiso 1 1 calc R U . . .
C15 C 0.9288(9) 0.4078(9) 0.46599(16) 0.0341(19) Uani 1 1 d . . . . .
H15 H 1.002150 0.469527 0.463573 0.041 Uiso 1 1 calc R U . . .
C16 C 0.9027(8) 0.3039(9) 0.44911(16) 0.0361(19) Uani 1 1 d . . . . .
H16 H 0.957607 0.296532 0.434683 0.043 Uiso 1 1 calc R U . . .
C17 C 0.7984(8) 0.2110(9) 0.45288(15) 0.0320(18) Uani 1 1 d . . . . .
H17 H 0.782654 0.140943 0.441096 0.038 Uiso 1 1 calc R U . . .
C18 C 0.3011(8) 0.2507(8) 0.50090(13) 0.0249(15) Uani 1 1 d . . . . .
H18A H 0.315531 0.157612 0.507476 0.030 Uiso 1 1 calc R U . . .
H18B H 0.215148 0.250585 0.491316 0.030 Uiso 1 1 calc R U . . .
C19 C 0.3869(7) 0.3369(7) 0.54203(14) 0.0227(14) Uani 1 1 d . . . . .
C20 C 0.3727(8) 0.4336(8) 0.56187(12) 0.0236(16) Uani 1 1 d . . . . .
C21 C 0.2711(8) 0.5304(7) 0.56146(15) 0.0276(17) Uani 1 1 d . . . . .
H21 H 0.263892 0.590939 0.575123 0.033 Uiso 1 1 calc R U . . .
C22 C 0.1782(8) 0.5445(8) 0.54212(16) 0.0281(16) Uani 1 1 d . . . . .
C23 C 0.1902(8) 0.4485(7) 0.52294(14) 0.0258(16) Uani 1 1 d . . . . .
H23 H 0.126252 0.452393 0.509755 0.031 Uiso 1 1 calc R U . . .
C24 C 0.2889(8) 0.3494(8) 0.52215(13) 0.0262(16) Uani 1 1 d . . . . .
C25 C 0.0655(11) 0.6487(11) 0.54199(18) 0.047(2) Uani 1 1 d . . . . .
H25A H -0.022635 0.602322 0.540687 0.071 Uiso 1 1 calc R U . . .
H25B H 0.077337 0.709984 0.527837 0.071 Uiso 1 1 calc R U . . .
H25C H 0.068522 0.701523 0.557374 0.071 Uiso 1 1 calc R U . . .
C26 C 0.6032(7) 0.1344(8) 0.60953(12) 0.0235(16) Uani 1 1 d . . . . .
C27 C 0.5433(8) 0.2724(8) 0.61806(12) 0.0234(15) Uani 1 1 d . . . . .
H27 H 0.617142 0.342481 0.617231 0.028 Uiso 1 1 calc R U . . .
C28 C 0.4798(9) 0.2776(9) 0.64393(13) 0.0342(19) Uani 1 1 d . . . . .
H28A H 0.513099 0.201505 0.654313 0.041 Uiso 1 1 calc R U . . .
H28B H 0.501230 0.364883 0.652263 0.041 Uiso 1 1 calc R U . . .
C29 C 0.3285(9) 0.2649(9) 0.63923(14) 0.0345(19) Uani 1 1 d . . . . .
H29A H 0.274757 0.303917 0.653020 0.041 Uiso 1 1 calc R U . . .
H29B H 0.301529 0.168621 0.636738 0.041 Uiso 1 1 calc R U . . .
C30 C 0.3106(9) 0.3485(9) 0.61532(14) 0.0321(18) Uani 1 1 d . . . . .
H30A H 0.226291 0.321989 0.606490 0.038 Uiso 1 1 calc R U . . .
H30B H 0.307339 0.447311 0.618961 0.038 Uiso 1 1 calc R U . . .
C31 C 0.5070(8) 0.0144(8) 0.61608(15) 0.0297(18) Uani 1 1 d . . . . .
C32 C 0.4058(9) -0.0272(8) 0.60000(18) 0.039(2) Uani 1 1 d . . . . .
H32 H 0.397198 0.015539 0.584303 0.047 Uiso 1 1 calc R U . . .
C33 C 0.3155(10) -0.1317(12) 0.6066(2) 0.060(3) Uani 1 1 d . . . . .
H33 H 0.244569 -0.157478 0.595590 0.071 Uiso 1 1 calc R U . . .
C34 C 0.3300(11) -0.1990(11) 0.6296(3) 0.070(4) Uani 1 1 d . . . . .
H34 H 0.271535 -0.272215 0.634085 0.084 Uiso 1 1 calc R U . . .
C35 C 0.4290(10) -0.1562(10) 0.6451(2) 0.053(3) Uani 1 1 d . . . . .
H35 H 0.437422 -0.199272 0.660786 0.063 Uiso 1 1 calc R U . . .
C36 C 0.5195(10) -0.0517(10) 0.63916(17) 0.042(2) Uani 1 1 d . . . . .
H36 H 0.588651 -0.025353 0.650497 0.051 Uiso 1 1 calc R U . . .
C37 C 0.7447(7) 0.1053(8) 0.61979(14) 0.0267(17) Uani 1 1 d . . . . .
C38 C 0.8164(9) -0.0043(10) 0.60990(16) 0.038(2) Uani 1 1 d . . . . .
H38 H 0.776615 -0.057984 0.597167 0.045 Uiso 1 1 calc R U . . .
C39 C 0.9476(9) -0.0359(10) 0.61871(19) 0.044(2) Uani 1 1 d . . . . .
H39 H 0.995725 -0.110758 0.611784 0.053 Uiso 1 1 calc R U . . .
C40 C 1.0071(9) 0.0395(10) 0.63713(18) 0.045(2) Uani 1 1 d . . . . .
H40 H 1.096212 0.018559 0.642837 0.053 Uiso 1 1 calc R U . . .
C41 C 0.9338(11) 0.1478(12) 0.6473(2) 0.056(3) Uani 1 1 d . . . . .
H41 H 0.971852 0.199038 0.660549 0.067 Uiso 1 1 calc R U . . .
C42 C 0.8039(10) 0.1816(11) 0.63815(17) 0.044(2) Uani 1 1 d . . . . .
H42 H 0.756787 0.257973 0.644728 0.052 Uiso 1 1 calc R U . . .
C43 C 0.4710(8) 0.4250(8) 0.58350(13) 0.0248(16) Uani 1 1 d . . . . .
H43A H 0.564332 0.408649 0.577194 0.030 Uiso 1 1 calc R U . . .
H43B H 0.471195 0.512795 0.592526 0.030 Uiso 1 1 calc R U . . .
C44 C 0.4664(12) -0.1936(12) 0.5289(3) 0.067(3) Uani 1 1 d . . . . .
H44A H 0.443951 -0.126299 0.515876 0.080 Uiso 1 1 calc R U . . .
H44B H 0.384016 -0.210661 0.538999 0.080 Uiso 1 1 calc R U . . .
C45 C 0.5174(12) -0.3234(11) 0.51763(18) 0.056(3) Uani 1 1 d . . . . .
H45A H 0.543223 -0.309411 0.500100 0.068 Uiso 1 1 calc R U . . .
H45B H 0.447118 -0.395606 0.518515 0.068 Uiso 1 1 calc R U . . .
C46 C 0.6401(13) -0.3608(12) 0.5330(2) 0.061(3) Uani 1 1 d . . . . .
H46A H 0.725197 -0.350800 0.523317 0.073 Uiso 1 1 calc R U . . .
H46B H 0.633318 -0.455604 0.539122 0.073 Uiso 1 1 calc R U . . .
C47 C 0.6351(16) -0.2583(12) 0.5545(2) 0.073(4) Uani 1 1 d . . . . .
H47A H 0.579661 -0.293647 0.568355 0.087 Uiso 1 1 calc R U . . .
H47B H 0.727775 -0.236895 0.560551 0.087 Uiso 1 1 calc R U . . .
C48 C 0.9955(10) 0.0563(14) 0.5328(2) 0.060(3) Uani 1 1 d . . . . .
H48A H 1.022107 0.104896 0.517502 0.073 Uiso 1 1 calc R U . . .
H48B H 0.980104 -0.040969 0.528848 0.073 Uiso 1 1 calc R U . . .
C49 C 1.1046(10) 0.0717(12) 0.5527(2) 0.055(3) Uani 1 1 d . . . . .
H49A H 1.195131 0.087458 0.545127 0.066 Uiso 1 1 calc R U . . .
H49B H 1.109210 -0.010750 0.563205 0.066 Uiso 1 1 calc R U . . .
C50 C 1.0599(10) 0.1953(11) 0.56783(17) 0.049(3) Uani 1 1 d . . . . .
H50A H 1.048552 0.171465 0.585517 0.059 Uiso 1 1 calc R U . . .
H50B H 1.126411 0.270723 0.566371 0.059 Uiso 1 1 calc R U . . .
C51 C 0.9258(12) 0.2325(11) 0.5562(2) 0.058(3) Uani 1 1 d . . . . .
H51A H 0.859775 0.260233 0.569110 0.070 Uiso 1 1 calc R U . . .
H51B H 0.937952 0.309386 0.544546 0.070 Uiso 1 1 calc R U . . .
O6 O 0.1498(13) -0.3104(9) 0.4522(2) 0.107(4) Uani 1 1 d D . . . .
C52 C 0.2192(13) -0.2618(12) 0.47269(19) 0.060(3) Uani 1 1 d D . . . .
H52A H 0.318072 -0.256428 0.469218 0.073 Uiso 1 1 calc R U . . .
H52B H 0.204927 -0.322980 0.487027 0.073 Uiso 1 1 calc R U . . .
C53 C 0.1630(12) -0.1225(10) 0.47808(18) 0.054(3) Uani 1 1 d D . . . .
H53A H 0.231648 -0.063877 0.486229 0.064 Uiso 1 1 calc R U . . .
H53B H 0.080556 -0.127655 0.488606 0.064 Uiso 1 1 calc R U . . .
C54 C 0.1290(12) -0.0713(11) 0.4523(2) 0.064(3) Uani 1 1 d D . . . .
H54A H 0.040647 -0.022580 0.452146 0.077 Uiso 1 1 calc R U . . .
H54B H 0.200834 -0.009137 0.446076 0.077 Uiso 1 1 calc R U . . .
C55 C 0.1219(16) -0.1983(12) 0.4368(2) 0.071(3) Uani 1 1 d D . . . .
H55A H 0.030071 -0.207647 0.429431 0.085 Uiso 1 1 calc R U . . .
H55B H 0.189486 -0.193676 0.423230 0.085 Uiso 1 1 calc R U . . .
O7 O 0.8759(17) 0.5973(15) 0.64367(17) 0.144(6) Uani 1 1 d D U . . .
C56 C 0.7715(12) 0.6208(12) 0.6269(2) 0.064(3) Uani 1 1 d D U . . .
H56A H 0.742137 0.717260 0.627516 0.077 Uiso 1 1 calc R U . . .
H56B H 0.692134 0.561935 0.630617 0.077 Uiso 1 1 calc R U . . .
C57 C 0.8314(11) 0.5863(12) 0.60184(18) 0.058(3) Uani 1 1 d D U . . .
H57A H 0.764926 0.535529 0.591594 0.069 Uiso 1 1 calc R U . . .
H57B H 0.858886 0.669990 0.592896 0.069 Uiso 1 1 calc R U . . .
C58 C 0.9516(16) 0.5006(18) 0.6077(2) 0.089(5) Uani 1 1 d D U . . .
H58A H 0.929152 0.402565 0.606282 0.107 Uiso 1 1 calc R U . . .
H58B H 1.028511 0.521598 0.596452 0.107 Uiso 1 1 calc R U . . .
C59 C 0.9851(16) 0.5370(17) 0.6334(3) 0.092(4) Uani 1 1 d D U . . .
H59A H 1.009477 0.454133 0.642843 0.110 Uiso 1 1 calc R U . . .
H59B H 1.063894 0.599931 0.633691 0.110 Uiso 1 1 calc R U . . .

loop_
_atom_site_aniso_label
_atom_site_aniso_U_11
_atom_site_aniso_U_22
_atom_site_aniso_U_33
_atom_site_aniso_U_23
_atom_site_aniso_U_13
_atom_site_aniso_U_12
Na1 0.0296(17) 0.0330(18) 0.0265(14) -0.0004(14) 0.0002(13) -0.0012(12)
O1 0.031(3) 0.036(3) 0.021(2) -0.004(2) 0.000(2) 0.009(2)
O2 0.031(3) 0.026(3) 0.025(2) -0.001(2) 0.002(2) 0.005(2)
O3 0.030(3) 0.044(3) 0.021(2) -0.002(2) -0.005(2) 0.014(3)
O4 0.089(5) 0.037(4) 0.043(3) 0.004(3) -0.004(4) -0.006(4)
O5 0.042(4) 0.051(4) 0.047(3) -0.015(3) 0.003(3) -0.013(3)
N1 0.027(3) 0.020(3) 0.024(3) 0.003(2) 0.001(3) 0.008(3)
N2 0.023(3) 0.026(3) 0.026(3) 0.003(3) 0.002(3) 0.001(3)
C1 0.020(3) 0.026(4) 0.019(3) -0.004(3) -0.001(3) -0.004(3)
C2 0.024(4) 0.027(4) 0.023(4) -0.009(3) 0.002(3) -0.006(3)
C3 0.029(4) 0.039(5) 0.023(4) -0.005(3) -0.002(3) 0.000(4)
C4 0.032(4) 0.037(5) 0.026(4) 0.007(3) 0.003(3) -0.001(4)
C5 0.042(5) 0.028(4) 0.027(4) 0.011(3) 0.005(4) 0.010(4)
C6 0.039(4) 0.015(3) 0.024(4) 0.001(3) 0.006(3) -0.007(3)
C7 0.046(5) 0.041(5) 0.028(4) -0.011(4) -0.004(4) 0.002(4)
C8 0.050(5) 0.030(4) 0.035(4) -0.012(4) -0.005(4) 0.004(4)
C9 0.051(6) 0.023(4) 0.036(4) -0.007(3) 0.003(4) -0.007(4)
C10 0.032(5) 0.024(4) 0.049(5) 0.000(4) 0.001(4) 0.001(3)
C11 0.037(5) 0.017(4) 0.037(4) -0.004(3) 0.003(4) -0.001(3)
C12 0.034(4) 0.018(4) 0.022(4) -0.001(3) -0.003(3) -0.004(3)
C13 0.036(5) 0.025(4) 0.038(4) -0.006(3) -0.007(4) -0.005(3)
C14 0.043(5) 0.026(4) 0.047(5) -0.004(4) -0.006(4) -0.005(4)
C15 0.031(4) 0.024(4) 0.047(5) -0.007(4) -0.004(4) -0.011(4)
C16 0.028(4) 0.036(5) 0.044(5) 0.004(4) 0.001(4) -0.008(4)
C17 0.032(4) 0.032(4) 0.032(4) -0.003(3) -0.002(3) -0.010(3)
C18 0.025(4) 0.028(4) 0.022(3) -0.003(3) 0.001(3) -0.006(3)
C19 0.021(4) 0.021(4) 0.025(3) -0.003(3) 0.000(3) 0.003(3)
C20 0.026(4) 0.027(4) 0.018(3) -0.004(3) -0.005(3) -0.005(3)
C21 0.037(5) 0.013(3) 0.033(4) -0.002(3) 0.001(3) 0.001(3)
C22 0.035(4) 0.020(4) 0.030(4) 0.001(3) 0.002(4) 0.006(3)
C23 0.027(4) 0.021(4) 0.029(4) 0.001(3) -0.001(3) 0.006(3)
C24 0.031(4) 0.033(4) 0.015(3) -0.002(3) 0.002(3) 0.001(4)
C25 0.053(6) 0.051(6) 0.037(4) -0.006(5) -0.003(4) 0.032(4)
C26 0.016(4) 0.037(4) 0.017(3) -0.002(3) -0.005(3) 0.005(3)
C27 0.029(4) 0.020(4) 0.021(3) 0.002(3) -0.004(3) 0.003(3)
C28 0.050(5) 0.038(5) 0.014(4) -0.003(3) -0.001(3) 0.002(4)
C29 0.036(5) 0.041(5) 0.027(4) -0.002(4) 0.002(3) 0.003(4)
C30 0.034(5) 0.035(5) 0.027(4) 0.001(3) 0.008(3) 0.008(4)
C31 0.022(4) 0.022(4) 0.045(5) -0.005(4) 0.000(3) 0.001(3)
C32 0.025(4) 0.028(4) 0.064(6) -0.011(4) -0.001(4) -0.012(3)
C33 0.031(5) 0.055(7) 0.093(8) -0.029(6) 0.010(5) -0.017(5)
C34 0.040(6) 0.036(6) 0.134(11) -0.013(7) 0.021(7) 0.003(5)
C35 0.040(6) 0.033(5) 0.086(8) 0.012(5) 0.009(5) 0.003(4)
C36 0.034(5) 0.043(5) 0.051(5) 0.010(4) 0.003(4) 0.000(4)
C37 0.018(4) 0.031(4) 0.031(4) 0.005(3) -0.004(3) -0.002(3)
C38 0.026(4) 0.045(5) 0.042(5) 0.003(4) -0.002(4) 0.003(4)
C39 0.027(5) 0.038(5) 0.067(6) 0.012(5) 0.004(4) 0.005(4)
C40 0.022(4) 0.045(6) 0.067(6) 0.019(5) -0.011(4) 0.005(4)
C41 0.046(6) 0.058(7) 0.063(6) 0.014(5) -0.029(5) -0.011(5)
C42 0.036(5) 0.052(6) 0.043(5) -0.001(4) -0.017(4) -0.001(4)
C43 0.028(4) 0.023(4) 0.023(4) 0.001(3) -0.006(3) -0.004(3)
C44 0.043(6) 0.046(7) 0.112(10) 0.010(6) -0.008(6) -0.010(5)
C45 0.070(7) 0.060(7) 0.039(5) 0.005(5) 0.007(5) -0.043(6)
C46 0.065(7) 0.052(7) 0.066(7) 0.009(5) 0.017(6) 0.006(5)
C47 0.110(11) 0.047(7) 0.061(7) 0.000(6) -0.019(7) -0.008(7)
C48 0.027(5) 0.102(10) 0.052(6) -0.032(6) -0.002(4) 0.011(5)
C49 0.028(5) 0.064(7) 0.072(7) 0.013(6) -0.003(5) -0.018(5)
C50 0.047(6) 0.057(7) 0.043(5) -0.004(5) 0.006(4) -0.029(5)
C51 0.056(7) 0.040(6) 0.078(7) -0.017(5) 0.004(6) -0.023(5)
O6 0.154(11) 0.046(5) 0.121(8) -0.021(5) -0.044(8) 0.019(6)
C52 0.064(7) 0.062(7) 0.055(6) 0.008(5) -0.002(6) 0.013(6)
C53 0.069(7) 0.045(6) 0.047(5) -0.002(5) -0.007(5) -0.011(5)
C54 0.056(7) 0.039(6) 0.096(9) 0.018(6) -0.024(7) -0.011(5)
C55 0.100(10) 0.055(7) 0.057(7) -0.008(6) -0.015(7) 0.013(7)
O7 0.217(14) 0.159(12) 0.054(5) -0.004(6) -0.015(7) 0.092(11)
C56 0.064(7) 0.049(6) 0.080(7) -0.011(5) 0.022(5) -0.008(5)
C57 0.055(6) 0.072(7) 0.046(5) 0.007(5) -0.006(4) -0.011(5)
C58 0.091(10) 0.124(12) 0.052(6) 0.021(7) 0.002(6) 0.043(8)
C59 0.100(10) 0.087(10) 0.089(9) 0.001(8) -0.040(8) -0.001(8)

loop_
_atom_type_symbol
_atom_type_description
_atom_type_scat_dispersion_real
_atom_type_scat_dispersion_imag
_atom_type_scat_source
C C 0.0181 0.0091 'International Tables Vol C Tables 4.2.6.8 and 6.1.1.4'
H H 0.0000 0.0000 'International Tables Vol C Tables 4.2.6.8 and 6.1.1.4'
N N 0.0311 0.0180 'International Tables Vol C Tables 4.2.6.8 and 6.1.1.4'
Na Na 0.1353 0.1239 'International Tables Vol C Tables 4.2.6.8 and 6.1.1.4'
O O 0.0492 0.0322 'International Tables Vol C Tables 4.2.6.8 and 6.1.1.4'

loop_
_exptl_crystal_face_index_h
_exptl_crystal_face_index_k
_exptl_crystal_face_index_l
_exptl_crystal_face_perp_dist
-2 -3 -27 0.0390
-6 1 14 0.0283
0 3 29 0.0523
6 0 -6 0.0147
-2 -6 8 0.0037
3 0 30 0.0521
2 6 -6 0.0323

loop_
_geom_angle_atom_site_label_1
_geom_angle_atom_site_label_2
_geom_angle_atom_site_label_3
_geom_angle
_geom_angle_site_symmetry_1
_geom_angle_site_symmetry_3
_geom_angle_publ_flag
O1 Na1 O2 70.6(2) . . ?
O1 Na1 O4 90.2(3) . . ?
O3 Na1 O1 144.3(2) . . ?
O3 Na1 O2 73.7(2) . . ?
O3 Na1 O4 103.0(3) . . ?
O3 Na1 O5 96.1(2) . . ?
O4 Na1 O2 115.7(3) . . ?
O5 Na1 O1 106.1(3) . . ?
O5 Na1 O2 124.6(3) . . ?
O5 Na1 O4 119.6(3) . . ?
Na1 O1 H1 86.0 . . ?
C1 O1 Na1 154.6(5) . . ?
C1 O1 H1 109.5 . . ?
C19 O2 Na1 178.6(5) . . ?
Na1 O3 H3 82.7 . . ?
C26 O3 Na1 160.1(5) . . ?
C26 O3 H3 109.5 . . ?
C44 O4 Na1 123.8(6) . . ?
C47 O4 Na1 128.3(8) . . ?
C47 O4 C44 107.0(9) . . ?
C48 O5 Na1 137.4(6) . . ?
C48 O5 C51 104.7(8) . . ?
C51 O5 Na1 118.0(6) . . ?
C5 N1 C2 108.4(5) . . ?
C18 N1 C2 114.2(6) . . ?
C18 N1 C5 112.4(6) . . ?
C30 N2 C27 108.5(6) . . ?
C30 N2 C43 111.9(6) . . ?
C43 N2 C27 114.1(6) . . ?
O1 C1 C2 107.7(6) . . ?
O1 C1 C6 104.9(6) . . ?
O1 C1 C12 109.7(5) . . ?
C2 C1 C12 111.3(6) . . ?
C6 C1 C2 113.8(6) . . ?
C6 C1 C12 109.2(6) . . ?
N1 C2 C1 107.5(5) . . ?
N1 C2 H2 108.5 . . ?
N1 C2 C3 106.4(6) . . ?
C1 C2 H2 108.5 . . ?
C3 C2 C1 117.2(6) . . ?
C3 C2 H2 108.5 . . ?
C2 C3 H3A 111.0 . . ?
C2 C3 H3B 111.0 . . ?
C2 C3 C4 104.0(6) . . ?
H3A C3 H3B 109.0 . . ?
C4 C3 H3A 111.0 . . ?
C4 C3 H3B 111.0 . . ?
C3 C4 H4A 111.5 . . ?
C3 C4 H4B 111.5 . . ?
C3 C4 C5 101.5(7) . . ?
H4A C4 H4B 109.3 . . ?
C5 C4 H4A 111.5 . . ?
C5 C4 H4B 111.5 . . ?
N1 C5 C4 104.6(6) . . ?
N1 C5 H5A 110.8 . . ?
N1 C5 H5B 110.8 . . ?
C4 C5 H5A 110.8 . . ?
C4 C5 H5B 110.8 . . ?
H5A C5 H5B 108.9 . . ?
C7 C6 C1 122.5(7) . . ?
C11 C6 C1 118.7(6) . . ?
C11 C6 C7 118.8(7) . . ?
C6 C7 H7 120.1 . . ?
C8 C7 C6 119.7(8) . . ?
C8 C7 H7 120.1 . . ?
C7 C8 H8 119.7 . . ?
C9 C8 C7 120.6(8) . . ?
C9 C8 H8 119.7 . . ?
C8 C9 H9 120.1 . . ?
C8 C9 C10 119.8(8) . . ?
C10 C9 H9 120.1 . . ?
C9 C10 H10 119.8 . . ?
C11 C10 C9 120.4(8) . . ?
C11 C10 H10 119.8 . . ?
C6 C11 H11 119.7 . . ?
C10 C11 C6 120.6(7) . . ?
C10 C11 H11 119.7 . . ?
C13 C12 C1 120.2(7) . . ?
C17 C12 C1 121.3(6) . . ?
C17 C12 C13 118.4(7) . . ?
C12 C13 H13 120.1 . . ?
C14 C13 C12 119.8(8) . . ?
C14 C13 H13 120.1 . . ?
C13 C14 H14 118.9 . . ?
C13 C14 C15 122.3(8) . . ?
C15 C14 H14 118.9 . . ?
C14 C15 H15 121.1 . . ?
C16 C15 C14 117.8(8) . . ?
C16 C15 H15 121.1 . . ?
C15 C16 H16 119.3 . . ?
C17 C16 C15 121.4(8) . . ?
C17 C16 H16 119.3 . . ?
C12 C17 H17 119.9 . . ?
C16 C17 C12 120.3(8) . . ?
C16 C17 H17 119.9 . . ?
N1 C18 H18A 109.3 . . ?
N1 C18 H18B 109.3 . . ?
N1 C18 C24 111.4(6) . . ?
H18A C18 H18B 108.0 . . ?
C24 C18 H18A 109.3 . . ?
C24 C18 H18B 109.3 . . ?
O2 C19 C20 121.8(7) . . ?
O2 C19 C24 122.6(7) . . ?
C20 C19 C24 115.7(6) . . ?
C19 C20 C43 118.4(7) . . ?
C21 C20 C19 120.9(7) . . ?
C21 C20 C43 120.7(7) . . ?
C20 C21 H21 118.2 . . ?
C20 C21 C22 123.6(7) . . ?
C22 C21 H21 118.2 . . ?
C21 C22 C23 115.6(6) . . ?
C21 C22 C25 123.4(8) . . ?
C23 C22 C25 120.9(8) . . ?
C22 C23 H23 118.1 . . ?
C24 C23 C22 123.8(7) . . ?
C24 C23 H23 118.1 . . ?
C19 C24 C18 117.3(6) . . ?
C23 C24 C18 122.4(7) . . ?
C23 C24 C19 120.4(7) . . ?
C22 C25 H25A 109.5 . . ?
C22 C25 H25B 109.5 . . ?
C22 C25 H25C 109.5 . . ?
H25A C25 H25B 109.5 . . ?
H25A C25 H25C 109.5 . . ?
H25B C25 H25C 109.5 . . ?
O3 C26 C27 107.1(6) . . ?
O3 C26 C31 108.4(6) . . ?
O3 C26 C37 106.7(6) . . ?
C27 C26 C31 111.4(6) . . ?
C37 C26 C27 113.8(6) . . ?
C37 C26 C31 109.3(6) . . ?
N2 C27 C26 109.2(6) . . ?
N2 C27 H27 108.2 . . ?
N2 C27 C28 105.5(6) . . ?
C26 C27 H27 108.2 . . ?
C28 C27 C26 117.1(6) . . ?
C28 C27 H27 108.2 . . ?
C27 C28 H28A 110.9 . . ?
C27 C28 H28B 110.9 . . ?
H28A C28 H28B 109.0 . . ?
C29 C28 C27 104.1(6) . . ?
C29 C28 H28A 110.9 . . ?
C29 C28 H28B 110.9 . . ?
C28 C29 H29A 111.4 . . ?
C28 C29 H29B 111.4 . . ?
C28 C29 C30 102.0(7) . . ?
H29A C29 H29B 109.2 . . ?
C30 C29 H29A 111.4 . . ?
C30 C29 H29B 111.4 . . ?
N2 C30 C29 103.5(6) . . ?
N2 C30 H30A 111.1 . . ?
N2 C30 H30B 111.1 . . ?
C29 C30 H30A 111.1 . . ?
C29 C30 H30B 111.1 . . ?
H30A C30 H30B 109.0 . . ?
C32 C31 C26 121.3(7) . . ?
C32 C31 C36 118.8(8) . . ?
C36 C31 C26 119.9(7) . . ?
C31 C32 H32 119.6 . . ?
C31 C32 C33 120.8(10) . . ?
C33 C32 H32 119.6 . . ?
C32 C33 H33 119.9 . . ?
C32 C33 C34 120.1(10) . . ?
C34 C33 H33 119.9 . . ?
C33 C34 H34 120.9 . . ?
C35 C34 C33 118.1(11) . . ?
C35 C34 H34 120.9 . . ?
C34 C35 H35 118.5 . . ?
C34 C35 C36 123.0(11) . . ?
C36 C35 H35 118.5 . . ?
C31 C36 H36 120.4 . . ?
C35 C36 C31 119.1(9) . . ?
C35 C36 H36 120.4 . . ?
C38 C37 C26 117.8(7) . . ?
C42 C37 C26 123.2(8) . . ?
C42 C37 C38 119.0(8) . . ?
C37 C38 H38 119.9 . . ?
C37 C38 C39 120.2(9) . . ?
C39 C38 H38 119.9 . . ?
C38 C39 H39 119.5 . . ?
C40 C39 C38 121.1(9) . . ?
C40 C39 H39 119.5 . . ?
C39 C40 H40 120.7 . . ?
C39 C40 C41 118.6(8) . . ?
C41 C40 H40 120.7 . . ?
C40 C41 H41 119.8 . . ?
C40 C41 C42 120.4(10) . . ?
C42 C41 H41 119.8 . . ?
C37 C42 C41 120.7(10) . . ?
C37 C42 H42 119.7 . . ?
C41 C42 H42 119.7 . . ?
N2 C43 C20 111.2(6) . . ?
N2 C43 H43A 109.4 . . ?
N2 C43 H43B 109.4 . . ?
C20 C43 H43A 109.4 . . ?
C20 C43 H43B 109.4 . . ?
H43A C43 H43B 108.0 . . ?
O4 C44 H44A 110.7 . . ?
O4 C44 H44B 110.7 . . ?
O4 C44 C45 105.2(9) . . ?
H44A C44 H44B 108.8 . . ?
C45 C44 H44A 110.7 . . ?
C45 C44 H44B 110.7 . . ?
C44 C45 H45A 110.9 . . ?
C44 C45 H45B 110.9 . . ?
C44 C45 C46 104.5(9) . . ?
H45A C45 H45B 108.9 . . ?
C46 C45 H45A 110.9 . . ?
C46 C45 H45B 110.9 . . ?
C45 C46 H46A 111.1 . . ?
C45 C46 H46B 111.1 . . ?
C45 C46 C47 103.3(10) . . ?
H46A C46 H46B 109.1 . . ?
C47 C46 H46A 111.1 . . ?
C47 C46 H46B 111.1 . . ?
O4 C47 C46 103.2(9) . . ?
O4 C47 H47A 111.1 . . ?
O4 C47 H47B 111.1 . . ?
C46 C47 H47A 111.1 . . ?
C46 C47 H47B 111.1 . . ?
H47A C47 H47B 109.1 . . ?
O5 C48 H48A 110.8 . . ?
O5 C48 H48B 110.8 . . ?
O5 C48 C49 104.5(8) . . ?
H48A C48 H48B 108.9 . . ?
C49 C48 H48A 110.8 . . ?
C49 C48 H48B 110.8 . . ?
C48 C49 H49A 110.8 . . ?
C48 C49 H49B 110.8 . . ?
C48 C49 C50 104.8(9) . . ?
H49A C49 H49B 108.9 . . ?
C50 C49 H49A 110.8 . . ?
C50 C49 H49B 110.8 . . ?
C49 C50 H50A 111.2 . . ?
C49 C50 H50B 111.2 . . ?
H50A C50 H50B 109.1 . . ?
C51 C50 C49 102.8(8) . . ?
C51 C50 H50A 111.2 . . ?
C51 C50 H50B 111.2 . . ?
O5 C51 C50 107.4(9) . . ?
O5 C51 H51A 110.2 . . ?
O5 C51 H51B 110.2 . . ?
C50 C51 H51A 110.2 . . ?
C50 C51 H51B 110.2 . . ?
H51A C51 H51B 108.5 . . ?
C52 O6 C55 107.4(9) . . ?
O6 C52 H52A 110.4 . . ?
O6 C52 H52B 110.4 . . ?
O6 C52 C53 106.7(9) . . ?
H52A C52 H52B 108.6 . . ?
C53 C52 H52A 110.4 . . ?
C53 C52 H52B 110.4 . . ?
C52 C53 H53A 111.4 . . ?
C52 C53 H53B 111.4 . . ?
C52 C53 C54 101.8(8) . . ?
H53A C53 H53B 109.3 . . ?
C54 C53 H53A 111.4 . . ?
C54 C53 H53B 111.4 . . ?
C53 C54 H54A 110.9 . . ?
C53 C54 H54B 110.9 . . ?
H54A C54 H54B 108.9 . . ?
C55 C54 C53 104.2(8) . . ?
C55 C54 H54A 110.9 . . ?
C55 C54 H54B 110.9 . . ?
O6 C55 C54 108.3(9) . . ?
O6 C55 H55A 110.0 . . ?
O6 C55 H55B 110.0 . . ?
C54 C55 H55A 110.0 . . ?
C54 C55 H55B 110.0 . . ?
H55A C55 H55B 108.4 . . ?
C59 O7 C56 113.1(10) . . ?
O7 C56 H56A 110.7 . . ?
O7 C56 H56B 110.7 . . ?
O7 C56 C57 105.1(9) . . ?
H56A C56 H56B 108.8 . . ?
C57 C56 H56A 110.7 . . ?
C57 C56 H56B 110.7 . . ?
C56 C57 H57A 110.9 . . ?
C56 C57 H57B 110.9 . . ?
H57A C57 H57B 108.9 . . ?
C58 C57 C56 104.1(9) . . ?
C58 C57 H57A 110.9 . . ?
C58 C57 H57B 110.9 . . ?
C57 C58 H58A 111.0 . . ?
C57 C58 H58B 111.0 . . ?
H58A C58 H58B 109.0 . . ?
C59 C58 C57 103.9(11) . . ?
C59 C58 H58A 111.0 . . ?
C59 C58 H58B 111.0 . . ?
O7 C59 C58 108.6(12) . . ?
O7 C59 H59A 110.0 . . ?
O7 C59 H59B 110.0 . . ?
C58 C59 H59A 110.0 . . ?
C58 C59 H59B 110.0 . . ?
H59A C59 H59B 108.3 . . ?

loop_
_geom_bond_atom_site_label_1
_geom_bond_atom_site_label_2
_geom_bond_distance
_geom_bond_site_symmetry_2
_geom_bond_publ_flag
Na1 O1 2.258(6) . ?
Na1 O2 2.355(5) . ?
Na1 O3 2.254(6) . ?
Na1 O4 2.278(7) . ?
Na1 O5 2.258(7) . ?
O1 H1 0.8400 . ?
O1 C1 1.416(8) . ?
O2 C19 1.308(8) . ?
O3 H3 0.8400 . ?
O3 C26 1.428(8) . ?
O4 C44 1.422(14) . ?
O4 C47 1.372(13) . ?
O5 C48 1.415(11) . ?
O5 C51 1.426(11) . ?
N1 C2 1.494(9) . ?
N1 C5 1.476(9) . ?
N1 C18 1.468(10) . ?
N2 C27 1.492(9) . ?
N2 C30 1.473(10) . ?
N2 C43 1.483(10) . ?
C1 C2 1.552(10) . ?
C1 C6 1.517(10) . ?
C1 C12 1.552(10) . ?
C2 H2 1.0000 . ?
C2 C3 1.533(10) . ?
C3 H3A 0.9900 . ?
C3 H3B 0.9900 . ?
C3 C4 1.545(12) . ?
C4 H4A 0.9900 . ?
C4 H4B 0.9900 . ?
C4 C5 1.547(11) . ?
C5 H5A 0.9900 . ?
C5 H5B 0.9900 . ?
C6 C7 1.415(11) . ?
C6 C11 1.397(12) . ?
C7 H7 0.9500 . ?
C7 C8 1.411(12) . ?
C8 H8 0.9500 . ?
C8 C9 1.374(13) . ?
C9 H9 0.9500 . ?
C9 C10 1.400(12) . ?
C10 H10 0.9500 . ?
C10 C11 1.395(11) . ?
C11 H11 0.9500 . ?
C12 C13 1.421(10) . ?
C12 C17 1.408(11) . ?
C13 H13 0.9500 . ?
C13 C14 1.366(12) . ?
C14 H14 0.9500 . ?
C14 C15 1.403(13) . ?
C15 H15 0.9500 . ?
C15 C16 1.392(12) . ?
C16 H16 0.9500 . ?
C16 C17 1.386(11) . ?
C17 H17 0.9500 . ?
C18 H18A 0.9900 . ?
C18 H18B 0.9900 . ?
C18 C24 1.507(10) . ?
C19 C20 1.438(10) . ?
C19 C24 1.447(10) . ?
C20 C21 1.378(11) . ?
C20 C43 1.518(10) . ?
C21 H21 0.9500 . ?
C21 C22 1.393(12) . ?
C22 C23 1.405(11) . ?
C22 C25 1.507(10) . ?
C23 H23 0.9500 . ?
C23 C24 1.374(10) . ?
C25 H25A 0.9800 . ?
C25 H25B 0.9800 . ?
C25 H25C 0.9800 . ?
C26 C27 1.547(11) . ?
C26 C31 1.550(11) . ?
C26 C37 1.522(10) . ?
C27 H27 1.0000 . ?
C27 C28 1.531(10) . ?
C28 H28A 0.9900 . ?
C28 H28B 0.9900 . ?
C28 C29 1.512(12) . ?
C29 H29A 0.9900 . ?
C29 H29B 0.9900 . ?
C29 C30 1.540(11) . ?
C30 H30A 0.9900 . ?
C30 H30B 0.9900 . ?
C31 C32 1.382(12) . ?
C31 C36 1.411(12) . ?
C32 H32 0.9500 . ?
C32 C33 1.401(13) . ?
C33 H33 0.9500 . ?
C33 C34 1.417(19) . ?
C34 H34 0.9500 . ?
C34 C35 1.348(17) . ?
C35 H35 0.9500 . ?
C35 C36 1.395(14) . ?
C36 H36 0.9500 . ?
C37 C38 1.392(12) . ?
C37 C42 1.372(12) . ?
C38 H38 0.9500 . ?
C38 C39 1.408(12) . ?
C39 H39 0.9500 . ?
C39 C40 1.371(14) . ?
C40 H40 0.9500 . ?
C40 C41 1.397(16) . ?
C41 H41 0.9500 . ?
C41 C42 1.407(13) . ?
C42 H42 0.9500 . ?
C43 H43A 0.9900 . ?
C43 H43B 0.9900 . ?
C44 H44A 0.9900 . ?
C44 H44B 0.9900 . ?
C44 C45 1.498(17) . ?
C45 H45A 0.9900 . ?
C45 H45B 0.9900 . ?
C45 C46 1.507(16) . ?
C46 H46A 0.9900 . ?
C46 H46B 0.9900 . ?
C46 C47 1.537(16) . ?
C47 H47A 0.9900 . ?
C47 H47B 0.9900 . ?
C48 H48A 0.9900 . ?
C48 H48B 0.9900 . ?
C48 C49 1.524(13) . ?
C49 H49A 0.9900 . ?
C49 H49B 0.9900 . ?
C49 C50 1.527(16) . ?
C50 H50A 0.9900 . ?
C50 H50B 0.9900 . ?
C50 C51 1.503(16) . ?
C51 H51A 0.9900 . ?
C51 H51B 0.9900 . ?
O6 C52 1.386(13) . ?
O6 C55 1.405(13) . ?
C52 H52A 0.9900 . ?
C52 H52B 0.9900 . ?
C52 C53 1.502(15) . ?
C53 H53A 0.9900 . ?
C53 H53B 0.9900 . ?
C53 C54 1.520(14) . ?
C54 H54A 0.9900 . ?
C54 H54B 0.9900 . ?
C54 C55 1.502(14) . ?
C55 H55A 0.9900 . ?
C55 H55B 0.9900 . ?
O7 C56 1.386(15) . ?
O7 C59 1.344(17) . ?
C56 H56A 0.9900 . ?
C56 H56B 0.9900 . ?
C56 C57 1.516(14) . ?
C57 H57A 0.9900 . ?
C57 H57B 0.9900 . ?
C57 C58 1.483(16) . ?
C58 H58A 0.9900 . ?
C58 H58B 0.9900 . ?
C58 C59 1.471(16) . ?
C59 H59A 0.9900 . ?
C59 H59B 0.9900 . ?

loop_
_geom_hbond_atom_site_label_D
_geom_hbond_atom_site_label_H
_geom_hbond_atom_site_label_A
_geom_hbond_distance_DH
_geom_hbond_distance_HA
_geom_hbond_distance_DA
_geom_hbond_angle_DHA
_geom_hbond_site_symmetry_A
_geom_hbond_publ_flag
O1 H1 O2 0.84 1.98 2.668(7) 138.2 . yes
O3 H3 O2 0.84 2.09 2.767(7) 137.1 . yes

loop_
_geom_torsion_atom_site_label_1
_geom_torsion_atom_site_label_2
_geom_torsion_atom_site_label_3
_geom_torsion_atom_site_label_4
_geom_torsion
_geom_torsion_site_symmetry_1
_geom_torsion_site_symmetry_2
_geom_torsion_site_symmetry_3
_geom_torsion_site_symmetry_4
_geom_torsion_publ_flag
Na1 O1 C1 C2 -159.0(9) . . . . ?
Na1 O1 C1 C6 79.5(12) . . . . ?
Na1 O1 C1 C12 -37.7(14) . . . . ?
Na1 O3 C26 C27 -169.3(11) . . . . ?
Na1 O3 C26 C31 -48.9(15) . . . . ?
Na1 O3 C26 C37 68.6(15) . . . . ?
Na1 O4 C44 C45 133.1(7) . . . . ?
Na1 O4 C47 C46 -127.5(8) . . . . ?
Na1 O5 C48 C49 -142.0(8) . . . . ?
Na1 O5 C51 C50 142.9(7) . . . . ?
O1 C1 C2 N1 47.6(7) . . . . ?
O1 C1 C2 C3 167.3(6) . . . . ?
O1 C1 C6 C7 119.0(8) . . . . ?
O1 C1 C6 C11 -58.1(8) . . . . ?
O1 C1 C12 C13 -33.6(10) . . . . ?
O1 C1 C12 C17 148.9(7) . . . . ?
O2 C19 C20 C21 -178.7(7) . . . . ?
O2 C19 C20 C43 0.3(12) . . . . ?
O2 C19 C24 C18 -1.7(12) . . . . ?
O2 C19 C24 C23 178.7(8) . . . . ?
O3 C26 C27 N2 42.4(7) . . . . ?
O3 C26 C27 C28 162.2(6) . . . . ?
O3 C26 C31 C32 -28.8(10) . . . . ?
O3 C26 C31 C36 153.1(7) . . . . ?
O3 C26 C37 C38 -51.4(9) . . . . ?
O3 C26 C37 C42 128.6(8) . . . . ?
O4 C44 C45 C46 15.6(11) . . . . ?
O5 C48 C49 C50 -26.3(12) . . . . ?
N1 C2 C3 C4 21.4(8) . . . . ?
N1 C18 C24 C19 -75.8(9) . . . . ?
N1 C18 C24 C23 103.8(8) . . . . ?
N2 C27 C28 C29 22.4(9) . . . . ?
C1 C2 C3 C4 -98.9(8) . . . . ?
C1 C6 C7 C8 -176.0(7) . . . . ?
C1 C6 C11 C10 176.2(7) . . . . ?
C1 C12 C13 C14 -179.0(8) . . . . ?
C1 C12 C17 C16 179.2(7) . . . . ?
C2 N1 C5 C4 -25.7(8) . . . . ?
C2 N1 C18 C24 161.7(6) . . . . ?
C2 C1 C6 C7 1.6(10) . . . . ?
C2 C1 C6 C11 -175.5(6) . . . . ?
C2 C1 C12 C13 85.5(8) . . . . ?
C2 C1 C12 C17 -92.0(9) . . . . ?
C2 C3 C4 C5 -36.0(8) . . . . ?
C3 C4 C5 N1 38.0(8) . . . . ?
C5 N1 C2 C1 129.0(7) . . . . ?
C5 N1 C2 C3 2.6(8) . . . . ?
C5 N1 C18 C24 -74.3(8) . . . . ?
C6 C1 C2 N1 163.5(6) . . . . ?
C6 C1 C2 C3 -76.8(8) . . . . ?
C6 C1 C12 C13 -148.0(7) . . . . ?
C6 C1 C12 C17 34.5(10) . . . . ?
C6 C7 C8 C9 -0.2(13) . . . . ?
C7 C6 C11 C10 -1.0(11) . . . . ?
C7 C8 C9 C10 -0.7(13) . . . . ?
C8 C9 C10 C11 0.8(13) . . . . ?
C9 C10 C11 C6 0.1(12) . . . . ?
C11 C6 C7 C8 1.1(12) . . . . ?
C12 C1 C2 N1 -72.6(7) . . . . ?
C12 C1 C2 C3 47.1(8) . . . . ?
C12 C1 C6 C7 -123.5(8) . . . . ?
C12 C1 C6 C11 59.4(8) . . . . ?
C12 C13 C14 C15 -0.6(14) . . . . ?
C13 C12 C17 C16 1.6(12) . . . . ?
C13 C14 C15 C16 2.3(14) . . . . ?
C14 C15 C16 C17 -2.0(13) . . . . ?
C15 C16 C17 C12 0.0(13) . . . . ?
C17 C12 C13 C14 -1.3(12) . . . . ?
C18 N1 C2 C1 -104.8(7) . . . . ?
C18 N1 C2 C3 128.8(6) . . . . ?
C18 N1 C5 C4 -152.9(6) . . . . ?
C19 C20 C21 C22 -1.5(12) . . . . ?
C19 C20 C43 N2 -78.4(9) . . . . ?
C20 C19 C24 C18 179.5(6) . . . . ?
C20 C19 C24 C23 -0.1(11) . . . . ?
C20 C21 C22 C23 2.6(13) . . . . ?
C20 C21 C22 C25 178.7(9) . . . . ?
C21 C20 C43 N2 100.7(8) . . . . ?
C21 C22 C23 C24 -2.6(13) . . . . ?
C22 C23 C24 C18 -178.2(8) . . . . ?
C22 C23 C24 C19 1.4(12) . . . . ?
C24 C19 C20 C21 0.1(12) . . . . ?
C24 C19 C20 C43 179.2(6) . . . . ?
C25 C22 C23 C24 -178.8(9) . . . . ?
C26 C27 C28 C29 -99.3(8) . . . . ?
C26 C31 C32 C33 -177.1(8) . . . . ?
C26 C31 C36 C35 177.7(8) . . . . ?
C26 C37 C38 C39 -179.9(8) . . . . ?
C26 C37 C42 C41 178.4(8) . . . . ?
C27 N2 C30 C29 -25.9(8) . . . . ?
C27 N2 C43 C20 163.2(6) . . . . ?
C27 C26 C31 C32 88.7(9) . . . . ?
C27 C26 C31 C36 -89.3(8) . . . . ?
C27 C26 C37 C38 -169.2(7) . . . . ?
C27 C26 C37 C42 10.8(11) . . . . ?
C27 C28 C29 C30 -37.6(8) . . . . ?
C28 C29 C30 N2 39.2(8) . . . . ?
C30 N2 C27 C26 129.2(7) . . . . ?
C30 N2 C27 C28 2.6(8) . . . . ?
C30 N2 C43 C20 -73.1(8) . . . . ?
C31 C26 C27 N2 -75.9(7) . . . . ?
C31 C26 C27 C28 43.8(9) . . . . ?
C31 C26 C37 C38 65.5(9) . . . . ?
C31 C26 C37 C42 -114.5(8) . . . . ?
C31 C32 C33 C34 -1.9(15) . . . . ?
C32 C31 C36 C35 -0.4(13) . . . . ?
C32 C33 C34 C35 2.3(16) . . . . ?
C33 C34 C35 C36 -1.8(16) . . . . ?
C34 C35 C36 C31 0.8(15) . . . . ?
C36 C31 C32 C33 1.0(13) . . . . ?
C37 C26 C27 N2 160.0(6) . . . . ?
C37 C26 C27 C28 -80.2(8) . . . . ?
C37 C26 C31 C32 -144.7(8) . . . . ?
C37 C26 C31 C36 37.3(10) . . . . ?
C37 C38 C39 C40 0.2(14) . . . . ?
C38 C37 C42 C41 -1.6(13) . . . . ?
C38 C39 C40 C41 0.9(14) . . . . ?
C39 C40 C41 C42 -2.5(15) . . . . ?
C40 C41 C42 C37 2.8(15) . . . . ?
C42 C37 C38 C39 0.1(13) . . . . ?
C43 N2 C27 C26 -105.3(7) . . . . ?
C43 N2 C27 C28 128.1(7) . . . . ?
C43 N2 C30 C29 -152.7(6) . . . . ?
C43 C20 C21 C22 179.5(7) . . . . ?
C44 O4 C47 C46 42.1(13) . . . . ?
C44 C45 C46 C47 8.3(11) . . . . ?
C45 C46 C47 O4 -30.4(12) . . . . ?
C47 O4 C44 C45 -37.2(12) . . . . ?
C48 O5 C51 C50 -38.4(11) . . . . ?
C48 C49 C50 C51 3.5(11) . . . . ?
C49 C50 C51 O5 20.5(11) . . . . ?
C51 O5 C48 C49 39.7(11) . . . . ?
O6 C52 C53 C54 -32.9(13) . . . . ?
C52 O6 C55 C54 -20.9(16) . . . . ?
C52 C53 C54 C55 19.3(13) . . . . ?
C53 C54 C55 O6 -0.4(15) . . . . ?
C55 O6 C52 C53 34.2(14) . . . . ?
O7 C56 C57 C58 19.1(15) . . . . ?
C56 O7 C59 C58 -6(2) . . . . ?
C56 C57 C58 C59 -22.3(16) . . . . ?
C57 C58 C59 O7 18.4(19) . . . . ?
C59 O7 C56 C57 -8.2(18) . . . . ?

loop_
_twin_individual_id
_twin_individual_mass_fraction_refined
_oxdiff_twin_reflns_isolated
_oxdiff_twin_reflns_overlapped
_twin_individual_twin_lattice_type
_twin_individual_twin_matrix_11
_twin_individual_twin_matrix_12
_twin_individual_twin_matrix_13
_twin_individual_twin_matrix_21
_twin_individual_twin_matrix_22
_twin_individual_twin_matrix_23
_twin_individual_twin_matrix_31
_twin_individual_twin_matrix_32
_twin_individual_twin_matrix_33
1 0.500(3) 880 82908 ref 1.0000 0.0000 0.0000 0.0000 1.0000 0.0000 0.0000 0.0000 1.0000
2 0.500(3) 709 82908 nmt 0.9994 0.0008 -0.0002 -0.0006 -1.0004 0.0009 -0.0087 -0.0532 -1.0005

loop_
_exptl_oxdiff_crystal_face_indexfrac_h
_exptl_oxdiff_crystal_face_indexfrac_k
_exptl_oxdiff_crystal_face_indexfrac_l
_exptl_oxdiff_crystal_face_x
_exptl_oxdiff_crystal_face_y
_exptl_oxdiff_crystal_face_z
-2.2473 -3.3603 -27.1331 -0.2414 0.0328 0.9699
-5.7507 1.2211 13.5260 0.9780 -0.1279 0.1648
0.3456 3.4915 29.3031 0.5205 -0.0692 -0.8510
6.2870 -0.2378 -5.5189 -0.8909 0.1162 -0.4390
-1.7706 -5.9263 8.4151 -0.0224 -0.8982 0.4391
3.1298 0.3096 30.4946 -0.0130 -0.4640 -0.8857
1.9828 5.9450 -6.3365 0.0215 0.8662 -0.4992
